data_2219122
loop_
_publ_author_name
'Liu, Yong-Hong'
'Liu, Jian-Feng'
'Jian, Pan-Ming'
'Liu, Xiao-Lan'

_publ_section_title
;
 (<i>E</i>)-1-Ferrocenyl-3-phenylprop-2-en-1-one
;
_journal_coeditor_code OM2243
_journal_issue 8
_journal_name_full 'Acta Crystallographica Section E'
_journal_page_first m1001
_journal_page_last m1002
_journal_paper_doi 10.1107/S1600536808020059
_journal_volume 64
_journal_year 2008
_chemical_formula_iupac '[Fe (C5 H5) (C14 H11 O)]'
_chemical_formula_moiety 'C19 H16 Fe O'
_chemical_formula_sum 'C19 H16 Fe O'
_chemical_formula_weight 316.17
_chemical_melting_point 416
_chemical_name_systematic (<i>E</i>)-1-Ferrocenyl-3-phenylprop-2-en-1-one
_space_group_IT_number 33
_symmetry_cell_setting orthorhombic
_symmetry_space_group_name_Hall 'P 2c -2n'
_symmetry_space_group_name_H-M 'P n a 21'
_atom_sites_solution_hydrogens geom
_atom_sites_solution_primary direct
_atom_sites_solution_secondary difmap
_audit_creation_method SHELXL-97
_cell_angle_alpha 90.00
_cell_angle_beta 90.00
_cell_angle_gamma 90.00
_cell_formula_units_Z 4
_cell_length_a 22.717(3)
_cell_length_b 5.8173(9)
_cell_length_c 11.1789(17)
_cell_measurement_reflns_used 5183
_cell_measurement_temperature 296(2)
_cell_measurement_theta_max 27.5
_cell_measurement_theta_min 2.5
_cell_volume 1477.3(4)
_computing_cell_refinement 'SAINT (Bruker, 2007)'
_computing_data_collection 'SMART (Bruker, 2007)'
_computing_data_reduction 'SAINT (Bruker, 2007)'
_computing_molecular_graphics 'PLATON (Spek, 2003)'
_computing_publication_material 'SHELXL97 (Sheldrick, 2008)'
_computing_structure_refinement 'SHELXL97 (Sheldrick, 2008)'
_computing_structure_solution 'SHELXS97 (Sheldrick, 2008)'
_diffrn_ambient_temperature 296(2)
_diffrn_measured_fraction_theta_full 0.999
_diffrn_measured_fraction_theta_max 0.999
_diffrn_measurement_device_type 'Bruker SMART 1000 CCD'
_diffrn_measurement_method '\f and \w'
_diffrn_radiation_monochromator graphite
_diffrn_radiation_source 'fine-focus sealed tube'
_diffrn_radiation_type MoK\a
_diffrn_radiation_wavelength 0.71073
_diffrn_reflns_av_R_equivalents 0.0241
_diffrn_reflns_av_sigmaI/netI 0.0259
_diffrn_reflns_limit_h_max 27
_diffrn_reflns_limit_h_min -27
_diffrn_reflns_limit_k_max 6
_diffrn_reflns_limit_k_min -6
_diffrn_reflns_limit_l_max 13
_diffrn_reflns_limit_l_min -13
_diffrn_reflns_number 9864
_diffrn_reflns_theta_full 25.01
_diffrn_reflns_theta_max 25.01
_diffrn_reflns_theta_min 1.79
_exptl_absorpt_coefficient_mu 1.016
_exptl_absorpt_correction_T_max 0.3181
_exptl_absorpt_correction_T_min 0.2719
_exptl_absorpt_correction_type multi-scan
_exptl_absorpt_process_details '(SADABS; Bruker, 2007)'
_exptl_crystal_colour dark-red
_exptl_crystal_density_diffrn 1.422
_exptl_crystal_density_method 'not measured'
_exptl_crystal_description block
_exptl_crystal_F_000 656.0
_exptl_crystal_size_max 0.32
_exptl_crystal_size_mid 0.28
_exptl_crystal_size_min 0.27
_refine_diff_density_max 0.113
_refine_diff_density_min -0.310
_refine_ls_abs_structure_details 'Flack (1983), 1181 Friedel pairs'
_refine_ls_abs_structure_Flack 0.013(16)
_refine_ls_extinction_method none
_refine_ls_goodness_of_fit_ref 1.004
_refine_ls_hydrogen_treatment constr
_refine_ls_matrix_type full
_refine_ls_number_parameters 190
_refine_ls_number_reflns 2547
_refine_ls_number_restraints 1
_refine_ls_restrained_S_all 1.004
_refine_ls_R_factor_all 0.0240
_refine_ls_R_factor_gt 0.0219
_refine_ls_shift/su_max 0.001
_refine_ls_shift/su_mean 0.000
_refine_ls_structure_factor_coef Fsqd
_refine_ls_weighting_details 'calc w=1/[\s^2^(Fo^2^)+(0.0324P)^2^+0.1121P] where P=(Fo^2^+2Fc^2^)/3'
_refine_ls_weighting_scheme calc
_refine_ls_wR_factor_gt 0.0537
_refine_ls_wR_factor_ref 0.0550
_reflns_number_gt 2409
_reflns_number_total 2547
_reflns_threshold_expression I>2\s(I)
_cod_data_source_file om2243.cif
_cod_data_source_block I
_cod_depositor_comments
;
The following automatic conversions were performed:
'_symmetry_cell_setting' value 'Orthorhombic' changed to 'orthorhombic'
according to '/home/saulius/struct/CIF-dictionaries/cif_core.dic'
dictionary named 'cif_core.dic' version 2.4.1 from 2010-06-29.

Automatic conversion script
Id: cif_fix_enum 1527 2010-12-29 10:47:43Z saulius 

The following automatic conversions were performed:

'_symmetry_cell_setting' value 'Orthorhombic' changed to
'orthorhombic' according to
/home/saulius/struct/CIF-dictionaries/cif_core.dic dictionary named
'cif_core.dic' version 2.4.1 from 2010-06-29.

Automatic conversion script
Id: cif_fix_values 1715 2011-07-08 13:25:40Z adriana 
;
_cod_original_sg_symbol_Hall P2c-2n
_cod_database_code 2219122
_cod_database_fobs_code 2219122

loop_
_symmetry_equiv_pos_as_xyz
'x, y, z'
'-x, -y, z+1/2'
'x+1/2, -y+1/2, z'
'-x+1/2, y+1/2, z+1/2'

loop_
_atom_site_type_symbol
_atom_site_label
_atom_site_fract_x
_atom_site_fract_y
_atom_site_fract_z
_atom_site_U_iso_or_equiv
_atom_site_adp_type
_atom_site_calc_flag
_atom_site_refinement_flags
_atom_site_occupancy
Fe Fe1 0.306705(9) 0.01465(4) 0.47590(5) 0.03375(9) Uani d . 1
C C1 0.39580(9) 0.0389(4) 0.4986(2) 0.0520(7) Uani d . 1
H H1 0.4258 -0.0099 0.4410 0.062 Uiso calc R 1
C C2 0.36997(8) 0.2578(4) 0.50508(19) 0.0486(5) Uani d . 1
H H2 0.3789 0.3888 0.4530 0.058 Uiso calc R 1
C C3 0.32944(10) 0.2565(4) 0.6003(2) 0.0511(5) Uani d . 1
H H3 0.3050 0.3865 0.6257 0.061 Uiso calc R 1
C C4 0.32990(12) 0.0378(5) 0.6524(2) 0.0578(7) Uani d . 1
H H4 0.3059 -0.0117 0.7205 0.069 Uiso calc R 1
C C5 0.37087(11) -0.0994(4) 0.5899(2) 0.0563(6) Uani d . 1
H H5 0.3806 -0.2602 0.6070 0.068 Uiso calc R 1
C C6 0.26327(8) -0.2636(4) 0.40577(18) 0.0403(4) Uani d . 1
H H6 0.2711 -0.4253 0.4243 0.048 Uiso calc R 1
C C7 0.22257(8) -0.1193(4) 0.4653(2) 0.0474(5) Uani d . 1
H H7 0.1978 -0.1633 0.5333 0.057 Uiso calc R 1
C C8 0.22496(9) 0.1022(4) 0.4118(2) 0.0464(5) Uani d . 1
H H8 0.2019 0.2363 0.4366 0.056 Uiso calc R 1
C C9 0.26678(8) 0.0985(4) 0.31925(18) 0.0396(4) Uani d . 1
H H9 0.2772 0.2278 0.2672 0.047 Uiso calc R 1
C C10 0.29116(8) -0.1304(3) 0.31345(17) 0.0355(4) Uani d . 1
C C11 0.33810(8) -0.2129(3) 0.23428(18) 0.0379(4) Uani d . 1
C C12 0.37129(9) -0.0364(3) 0.16579(18) 0.0374(4) Uani d . 1
H H12 0.3723 0.1141 0.1938 0.045 Uiso calc R 1
C C13 0.39948(8) -0.0888(4) 0.06591(18) 0.0381(4) Uani d . 1
H H13 0.3976 -0.2411 0.0409 0.046 Uiso calc R 1
C C14 0.43347(7) 0.0699(4) -0.0094(2) 0.0390(4) Uani d . 1
C C15 0.45591(9) 0.2760(4) 0.0339(2) 0.0527(6) Uani d . 1
H H15 0.4490 0.3180 0.1129 0.063 Uiso calc R 1
C C16 0.48835(10) 0.4192(4) -0.0396(3) 0.0685(8) Uani d . 1
H H16 0.5037 0.5557 -0.0096 0.082 Uiso calc R 1
C C17 0.49790(11) 0.3598(6) -0.1577(3) 0.0731(9) Uani d . 1
H H17 0.5196 0.4565 -0.2071 0.088 Uiso calc R 1
C C18 0.47553(11) 0.1595(6) -0.2020(2) 0.0706(8) Uani d . 1
H H18 0.4815 0.1212 -0.2819 0.085 Uiso calc R 1
C C19 0.44402(11) 0.0134(4) -0.1287(2) 0.0551(7) Uani d . 1
H H19 0.4297 -0.1243 -0.1592 0.066 Uiso calc R 1
O O1 0.34891(7) -0.4180(3) 0.22424(15) 0.0537(4) Uani d . 1

loop_
_atom_site_aniso_label
_atom_site_aniso_U_11
_atom_site_aniso_U_22
_atom_site_aniso_U_33
_atom_site_aniso_U_12
_atom_site_aniso_U_13
_atom_site_aniso_U_23
Fe1 0.03735(13) 0.03089(14) 0.03302(14) -0.00503(9) 0.00318(15) -0.00068(16)
C1 0.0383(9) 0.0610(14) 0.0566(19) 0.0006(9) -0.0049(10) -0.0147(12)
C2 0.0470(10) 0.0456(12) 0.0533(14) -0.0170(9) -0.0010(10) -0.0027(10)
C3 0.0575(13) 0.0428(13) 0.0530(13) -0.0073(10) 0.0028(11) -0.0170(11)
C4 0.0663(15) 0.0747(19) 0.0325(12) -0.0195(13) -0.0021(11) -0.0014(12)
C5 0.0718(14) 0.0403(12) 0.0567(15) 0.0009(11) -0.0294(13) -0.0010(11)
C6 0.0472(11) 0.0342(11) 0.0394(11) -0.0132(9) -0.0020(9) 0.0020(9)
C7 0.0396(9) 0.0548(12) 0.0476(12) -0.0150(8) 0.0054(11) 0.0046(14)
C8 0.0378(11) 0.0476(13) 0.0539(12) 0.0006(9) 0.0044(9) 0.0009(11)
C9 0.0393(10) 0.0385(11) 0.0408(11) 0.0010(9) -0.0019(8) 0.0050(10)
C10 0.0413(10) 0.0305(10) 0.0346(10) -0.0065(8) -0.0032(8) 0.0007(8)
C11 0.0441(10) 0.0383(12) 0.0314(10) -0.0018(8) -0.0038(8) -0.0008(9)
C12 0.0432(10) 0.0308(11) 0.0381(12) -0.0012(8) -0.0005(8) -0.0009(8)
C13 0.0378(9) 0.0379(11) 0.0387(11) -0.0001(9) -0.0023(8) -0.0024(9)
C14 0.0351(8) 0.0464(10) 0.0357(12) 0.0030(7) 0.0003(9) 0.0035(11)
C15 0.0501(12) 0.0518(14) 0.0563(13) -0.0021(10) 0.0126(10) -0.0032(11)
C16 0.0554(12) 0.0530(13) 0.097(2) -0.0041(10) 0.0196(16) 0.0093(19)
C17 0.0561(14) 0.087(2) 0.076(2) 0.0034(15) 0.0202(14) 0.0359(17)
C18 0.0613(14) 0.110(2) 0.0409(13) 0.0016(16) 0.0054(11) 0.0166(15)
C19 0.0490(13) 0.0759(19) 0.0402(14) 0.0005(11) -0.0025(11) -0.0008(11)
O1 0.0756(10) 0.0308(8) 0.0548(10) 0.0035(7) 0.0113(8) -0.0010(8)

loop_
_atom_type_symbol
_atom_type_description
_atom_type_scat_dispersion_real
_atom_type_scat_dispersion_imag
_atom_type_scat_source
C C 0.0033 0.0016 'International Tables Vol C Tables 4.2.6.8 and 6.1.1.4'
H H 0.0000 0.0000 'International Tables Vol C Tables 4.2.6.8 and 6.1.1.4'
O O 0.0106 0.0060 'International Tables Vol C Tables 4.2.6.8 and 6.1.1.4'
Fe Fe 0.3463 0.8444 'International Tables Vol C Tables 4.2.6.8 and 6.1.1.4'

loop_
_geom_angle_atom_site_label_1
_geom_angle_atom_site_label_2
_geom_angle_atom_site_label_3
_geom_angle
C9 Fe1 C10 41.60(8)
C9 Fe1 C2 106.59(9)
C10 Fe1 C2 123.51(8)
C9 Fe1 C3 122.27(9)
C10 Fe1 C3 159.53(9)
C2 Fe1 C3 40.28(9)
C9 Fe1 C1 122.18(10)
C10 Fe1 C1 108.15(9)
C2 Fe1 C1 40.18(8)
C3 Fe1 C1 67.54(9)
C9 Fe1 C4 158.46(10)
C10 Fe1 C4 158.91(9)
C2 Fe1 C4 67.63(9)
C3 Fe1 C4 40.01(9)
C1 Fe1 C4 67.71(11)
C9 Fe1 C5 158.82(10)
C10 Fe1 C5 123.03(9)
C2 Fe1 C5 67.91(9)
C3 Fe1 C5 67.65(10)
C1 Fe1 C5 40.52(10)
C4 Fe1 C5 40.34(10)
C9 Fe1 C6 69.22(8)
C10 Fe1 C6 41.22(8)
C2 Fe1 C6 161.06(8)
C3 Fe1 C6 157.58(9)
C1 Fe1 C6 125.31(8)
C4 Fe1 C6 122.96(9)
C5 Fe1 C6 108.95(9)
C9 Fe1 C8 40.22(8)
C10 Fe1 C8 68.56(8)
C2 Fe1 C8 121.33(9)
C3 Fe1 C8 107.15(10)
C1 Fe1 C8 157.07(10)
C4 Fe1 C8 123.54(10)
C5 Fe1 C8 160.26(10)
C6 Fe1 C8 68.13(9)
C9 Fe1 C7 68.19(9)
C10 Fe1 C7 68.41(9)
C2 Fe1 C7 157.00(9)
C3 Fe1 C7 122.13(10)
C1 Fe1 C7 161.47(9)
C4 Fe1 C7 108.53(11)
C5 Fe1 C7 124.88(11)
C6 Fe1 C7 40.19(8)
C8 Fe1 C7 40.35(9)
C2 C1 C5 108.1(2)
C2 C1 Fe1 69.83(11)
C5 C1 Fe1 69.81(12)
C2 C1 H1 125.9
C5 C1 H1 125.9
Fe1 C1 H1 125.9
C1 C2 C3 107.9(2)
C1 C2 Fe1 69.98(11)
C3 C2 Fe1 69.92(11)
C1 C2 H2 126.1
C3 C2 H2 126.1
Fe1 C2 H2 126.1
C4 C3 C2 108.4(2)
C4 C3 Fe1 70.09(12)
C2 C3 Fe1 69.80(12)
C4 C3 H3 125.8
C2 C3 H3 125.8
Fe1 C3 H3 125.8
C3 C4 C5 108.2(2)
C3 C4 Fe1 69.90(13)
C5 C4 Fe1 69.82(13)
C3 C4 H4 125.9
C5 C4 H4 125.9
Fe1 C4 H4 125.9
C4 C5 C1 107.4(2)
C4 C5 Fe1 69.84(14)
C1 C5 Fe1 69.67(12)
C4 C5 H5 126.3
C1 C5 H5 126.3
Fe1 C5 H5 126.3
C7 C6 C10 107.81(18)
C7 C6 Fe1 70.51(11)
C10 C6 Fe1 68.72(10)
C7 C6 H6 126.1
C10 C6 H6 126.1
Fe1 C6 H6 126.1
C6 C7 C8 108.35(19)
C6 C7 Fe1 69.30(10)
C8 C7 Fe1 69.34(10)
C6 C7 H7 125.8
C8 C7 H7 125.8
Fe1 C7 H7 125.8
C9 C8 C7 108.77(19)
C9 C8 Fe1 69.01(11)
C7 C8 Fe1 70.31(11)
C9 C8 H8 125.6
C7 C8 H8 125.6
Fe1 C8 H8 125.6
C8 C9 C10 107.86(18)
C8 C9 Fe1 70.77(12)
C10 C9 Fe1 69.27(11)
C8 C9 H9 126.1
C10 C9 H9 126.1
Fe1 C9 H9 126.1
C6 C10 C9 107.21(17)
C6 C10 C11 125.25(18)
C9 C10 C11 127.45(18)
C6 C10 Fe1 70.06(11)
C9 C10 Fe1 69.13(11)
C11 C10 Fe1 123.27(13)
O1 C11 C10 121.38(18)
O1 C11 C12 121.64(18)
C10 C11 C12 116.97(17)
C13 C12 C11 121.42(19)
C13 C12 H12 119.3
C11 C12 H12 119.3
C12 C13 C14 126.4(2)
C12 C13 H13 116.8
C14 C13 H13 116.8
C15 C14 C19 118.3(2)
C15 C14 C13 122.3(2)
C19 C14 C13 119.4(2)
C16 C15 C14 120.5(3)
C16 C15 H15 119.7
C14 C15 H15 119.7
C17 C16 C15 120.0(3)
C17 C16 H16 120.0
C15 C16 H16 120.0
C18 C17 C16 120.2(2)
C18 C17 H17 119.9
C16 C17 H17 119.9
C17 C18 C19 120.2(2)
C17 C18 H18 119.9
C19 C18 H18 119.9
C18 C19 C14 120.8(2)
C18 C19 H19 119.6
C14 C19 H19 119.6

loop_
_geom_bond_atom_site_label_1
_geom_bond_atom_site_label_2
_geom_bond_distance
Fe1 C9 2.032(2)
Fe1 C10 2.033(2)
Fe1 C2 2.0427(19)
Fe1 C3 2.044(2)
Fe1 C1 2.045(2)
Fe1 C4 2.047(2)
Fe1 C5 2.047(2)
Fe1 C6 2.0513(19)
Fe1 C8 2.055(2)
Fe1 C7 2.0673(17)
C1 C2 1.404(3)
C1 C5 1.417(4)
C1 H1 0.9800
C2 C3 1.407(3)
C2 H2 0.9800
C3 C4 1.399(3)
C3 H3 0.9800
C4 C5 1.411(4)
C4 H4 0.9800
C5 H5 0.9800
C6 C7 1.415(3)
C6 C10 1.438(3)
C6 H6 0.9800
C7 C8 1.421(3)
C7 H7 0.9800
C8 C9 1.405(3)
C8 H8 0.9800
C9 C10 1.443(3)
C9 H9 0.9800
C10 C11 1.467(3)
C11 O1 1.223(2)
C11 C12 1.486(3)
C12 C13 1.323(3)
C12 H12 0.9300
C13 C14 1.469(3)
C13 H13 0.9300
C14 C15 1.390(3)
C14 C19 1.393(3)
C15 C16 1.383(4)
C15 H15 0.9300
C16 C17 1.382(4)
C16 H16 0.9300
C17 C18 1.364(4)
C17 H17 0.9300
C18 C19 1.381(4)
C18 H18 0.9300
C19 H19 0.9300

loop_
_geom_torsion_atom_site_label_1
_geom_torsion_atom_site_label_2
_geom_torsion_atom_site_label_3
_geom_torsion_atom_site_label_4
_geom_torsion
C9 Fe1 C1 C2 77.16(16)
C10 Fe1 C1 C2 120.82(14)
C3 Fe1 C1 C2 -37.83(14)
C4 Fe1 C1 C2 -81.25(15)
C5 Fe1 C1 C2 -119.2(2)
C6 Fe1 C1 C2 163.27(13)
C8 Fe1 C1 C2 43.1(3)
C7 Fe1 C1 C2 -163.1(3)
C9 Fe1 C1 C5 -163.61(13)
C10 Fe1 C1 C5 -119.96(14)
C2 Fe1 C1 C5 119.2(2)
C3 Fe1 C1 C5 81.40(15)
C4 Fe1 C1 C5 37.98(14)
C6 Fe1 C1 C5 -77.51(16)
C8 Fe1 C1 C5 162.3(2)
C7 Fe1 C1 C5 -43.9(4)
C5 C1 C2 C3 0.4(2)
Fe1 C1 C2 C3 59.90(14)
C5 C1 C2 Fe1 -59.53(14)
C9 Fe1 C2 C1 -120.56(15)
C10 Fe1 C2 C1 -78.18(17)
C3 Fe1 C2 C1 118.8(2)
C4 Fe1 C2 C1 81.47(16)
C5 Fe1 C2 C1 37.73(15)
C6 Fe1 C2 C1 -46.4(3)
C8 Fe1 C2 C1 -161.85(14)
C7 Fe1 C2 C1 166.3(3)
C9 Fe1 C2 C3 120.67(14)
C10 Fe1 C2 C3 163.06(13)
C1 Fe1 C2 C3 -118.8(2)
C4 Fe1 C2 C3 -37.29(14)
C5 Fe1 C2 C3 -81.03(16)
C6 Fe1 C2 C3 -165.1(3)
C8 Fe1 C2 C3 79.38(16)
C7 Fe1 C2 C3 47.6(3)
C1 C2 C3 C4 -0.2(2)
Fe1 C2 C3 C4 59.71(15)
C1 C2 C3 Fe1 -59.94(14)
C9 Fe1 C3 C4 163.52(14)
C10 Fe1 C3 C4 -163.4(2)
C2 Fe1 C3 C4 -119.4(2)
C1 Fe1 C3 C4 -81.62(17)
C5 Fe1 C3 C4 -37.62(16)
C6 Fe1 C3 C4 48.0(3)
C8 Fe1 C3 C4 122.12(16)
C7 Fe1 C3 C4 80.54(17)
C9 Fe1 C3 C2 -77.13(15)
C10 Fe1 C3 C2 -44.0(3)
C1 Fe1 C3 C2 37.74(14)
C4 Fe1 C3 C2 119.4(2)
C5 Fe1 C3 C2 81.74(15)
C6 Fe1 C3 C2 167.4(2)
C8 Fe1 C3 C2 -118.52(14)
C7 Fe1 C3 C2 -160.10(14)
C2 C3 C4 C5 0.0(3)
Fe1 C3 C4 C5 59.53(16)
C2 C3 C4 Fe1 -59.53(15)
C9 Fe1 C4 C3 -40.8(3)
C10 Fe1 C4 C3 163.9(2)
C2 Fe1 C4 C3 37.54(14)
C1 Fe1 C4 C3 81.14(15)
C5 Fe1 C4 C3 119.3(2)
C6 Fe1 C4 C3 -160.25(13)
C8 Fe1 C4 C3 -76.15(17)
C7 Fe1 C4 C3 -118.23(15)
C9 Fe1 C4 C5 -160.1(2)
C10 Fe1 C4 C5 44.6(3)
C2 Fe1 C4 C5 -81.75(16)
C3 Fe1 C4 C5 -119.3(2)
C1 Fe1 C4 C5 -38.15(14)
C6 Fe1 C4 C5 80.46(17)
C8 Fe1 C4 C5 164.56(14)
C7 Fe1 C4 C5 122.48(15)
C3 C4 C5 C1 0.2(3)
Fe1 C4 C5 C1 59.80(15)
C3 C4 C5 Fe1 -59.57(16)
C2 C1 C5 C4 -0.4(2)
Fe1 C1 C5 C4 -59.91(16)
C2 C1 C5 Fe1 59.54(15)
C9 Fe1 C5 C4 159.8(2)
C10 Fe1 C5 C4 -162.47(14)
C2 Fe1 C5 C4 80.99(15)
C3 Fe1 C5 C4 37.32(14)
C1 Fe1 C5 C4 118.4(2)
C6 Fe1 C5 C4 -118.98(15)
C8 Fe1 C5 C4 -41.1(3)
C7 Fe1 C5 C4 -77.16(18)
C9 Fe1 C5 C1 41.4(3)
C10 Fe1 C5 C1 79.12(14)
C2 Fe1 C5 C1 -37.42(12)
C3 Fe1 C5 C1 -81.09(14)
C4 Fe1 C5 C1 -118.4(2)
C6 Fe1 C5 C1 122.61(13)
C8 Fe1 C5 C1 -159.5(3)
C7 Fe1 C5 C1 164.43(13)
C9 Fe1 C6 C7 -80.41(14)
C10 Fe1 C6 C7 -119.08(18)
C2 Fe1 C6 C7 -160.9(3)
C3 Fe1 C6 C7 44.9(3)
C1 Fe1 C6 C7 164.17(16)
C4 Fe1 C6 C7 79.60(17)
C5 Fe1 C6 C7 122.05(15)
C8 Fe1 C6 C7 -37.10(14)
C9 Fe1 C6 C10 38.67(11)
C2 Fe1 C6 C10 -41.8(3)
C3 Fe1 C6 C10 164.0(2)
C1 Fe1 C6 C10 -76.75(15)
C4 Fe1 C6 C10 -161.32(13)
C5 Fe1 C6 C10 -118.87(13)
C8 Fe1 C6 C10 81.98(12)
C7 Fe1 C6 C10 119.08(18)
C10 C6 C7 C8 -0.3(2)
Fe1 C6 C7 C8 58.49(14)
C10 C6 C7 Fe1 -58.80(13)
C9 Fe1 C7 C6 83.20(13)
C10 Fe1 C7 C6 38.26(12)
C2 Fe1 C7 C6 164.2(2)
C3 Fe1 C7 C6 -161.47(13)
C1 Fe1 C7 C6 -44.5(4)
C4 Fe1 C7 C6 -119.50(15)
C5 Fe1 C7 C6 -77.76(17)
C8 Fe1 C7 C6 120.1(2)
C9 Fe1 C7 C8 -36.94(14)
C10 Fe1 C7 C8 -81.88(15)
C2 Fe1 C7 C8 44.1(3)
C3 Fe1 C7 C8 78.39(17)
C1 Fe1 C7 C8 -164.6(3)
C4 Fe1 C7 C8 120.36(15)
C5 Fe1 C7 C8 162.10(14)
C6 Fe1 C7 C8 -120.1(2)
C6 C7 C8 C9 0.0(2)
Fe1 C7 C8 C9 58.43(15)
C6 C7 C8 Fe1 -58.46(14)
C10 Fe1 C8 C9 -38.75(13)
C2 Fe1 C8 C9 78.34(15)
C3 Fe1 C8 C9 120.02(14)
C1 Fe1 C8 C9 47.3(3)
C4 Fe1 C8 C9 160.81(13)
C5 Fe1 C8 C9 -168.5(2)
C6 Fe1 C8 C9 -83.26(13)
C7 Fe1 C8 C9 -120.2(2)
C9 Fe1 C8 C7 120.2(2)
C10 Fe1 C8 C7 81.47(15)
C2 Fe1 C8 C7 -161.44(14)
C3 Fe1 C8 C7 -119.75(15)
C1 Fe1 C8 C7 167.5(2)
C4 Fe1 C8 C7 -78.97(17)
C5 Fe1 C8 C7 -48.3(3)
C6 Fe1 C8 C7 36.97(14)
C7 C8 C9 C10 0.4(2)
Fe1 C8 C9 C10 59.58(13)
C7 C8 C9 Fe1 -59.23(15)
C10 Fe1 C9 C8 118.64(17)
C2 Fe1 C9 C8 -119.21(13)
C3 Fe1 C9 C8 -78.08(16)
C1 Fe1 C9 C8 -160.23(13)
C4 Fe1 C9 C8 -48.3(3)
C5 Fe1 C9 C8 169.3(2)
C6 Fe1 C9 C8 80.31(13)
C7 Fe1 C9 C8 37.05(13)
C2 Fe1 C9 C10 122.15(12)
C3 Fe1 C9 C10 163.28(12)
C1 Fe1 C9 C10 81.12(13)
C4 Fe1 C9 C10 -166.9(2)
C5 Fe1 C9 C10 50.6(3)
C6 Fe1 C9 C10 -38.33(11)
C8 Fe1 C9 C10 -118.64(17)
C7 Fe1 C9 C10 -81.59(12)
C7 C6 C10 C9 0.5(2)
Fe1 C6 C10 C9 -59.41(13)
C7 C6 C10 C11 177.20(18)
Fe1 C6 C10 C11 117.27(19)
C7 C6 C10 Fe1 59.92(14)
C8 C9 C10 C6 -0.5(2)
Fe1 C9 C10 C6 60.00(13)
C8 C9 C10 C11 -177.12(18)
Fe1 C9 C10 C11 -116.59(19)
C8 C9 C10 Fe1 -60.53(14)
C9 Fe1 C10 C6 -118.36(16)
C2 Fe1 C10 C6 164.95(12)
C3 Fe1 C10 C6 -162.5(2)
C1 Fe1 C10 C6 123.29(13)
C4 Fe1 C10 C6 48.3(3)
C5 Fe1 C10 C6 81.11(15)
C8 Fe1 C10 C6 -80.85(12)
C7 Fe1 C10 C6 -37.34(12)
C2 Fe1 C10 C9 -76.69(14)
C3 Fe1 C10 C9 -44.1(3)
C1 Fe1 C10 C9 -118.35(12)
C4 Fe1 C10 C9 166.7(2)
C5 Fe1 C10 C9 -160.53(13)
C6 Fe1 C10 C9 118.36(16)
C8 Fe1 C10 C9 37.51(12)
C7 Fe1 C10 C9 81.02(12)
C9 Fe1 C10 C11 121.9(2)
C2 Fe1 C10 C11 45.2(2)
C3 Fe1 C10 C11 77.8(3)
C1 Fe1 C10 C11 3.54(19)
C4 Fe1 C10 C11 -71.5(3)
C5 Fe1 C10 C11 -38.6(2)
C6 Fe1 C10 C11 -119.8(2)
C8 Fe1 C10 C11 159.39(19)
C7 Fe1 C10 C11 -157.09(19)
C6 C10 C11 O1 15.5(3)
C9 C10 C11 O1 -168.5(2)
Fe1 C10 C11 O1 103.5(2)
C6 C10 C11 C12 -165.28(18)
C9 C10 C11 C12 10.7(3)
Fe1 C10 C11 C12 -77.3(2)
O1 C11 C12 C13 22.2(3)
C10 C11 C12 C13 -157.06(18)
C11 C12 C13 C14 179.80(18)
C12 C13 C14 C15 21.4(3)
C12 C13 C14 C19 -158.8(2)
C19 C14 C15 C16 -0.7(3)
C13 C14 C15 C16 179.1(2)
C14 C15 C16 C17 1.0(4)
C15 C16 C17 C18 -0.2(4)
C16 C17 C18 C19 -1.0(4)
C17 C18 C19 C14 1.4(4)
C15 C14 C19 C18 -0.5(3)
C13 C14 C19 C18 179.6(2)
